data_4086745
loop_
_publ_author_name
'Goldberg, Jonathan M.'
'Cherry, Sophia D. T.'
'Guard, Louise M.'
'Kaminsky, Werner'
'Goldberg, Karen I.'
'Heinekey, D. Michael'

_publ_section_title
;
 Hydrogen Addition to (pincer)IrI(CO) Complexes: The Importance of Steric
 and Electronic Factors
;
_journal_issue 20
_journal_name_full Organometallics
_journal_page_first 3546
_journal_paper_doi 10.1021/acs.organomet.6b00598
_journal_volume 35
_journal_year 2016
_chemical_formula_moiety 'C30 H49 Ir N O P2, B F4, C H2 Cl2'
_chemical_formula_sum 'C31 H51 B Cl2 F4 Ir N O P2'
_chemical_formula_weight 865.57
_chemical_name_systematic complex_12
_space_group_crystal_system triclinic
_space_group_IT_number 2
_space_group_name_Hall '-P 1'
_space_group_name_H-M_alt 'P -1'
_symmetry_space_group_name_Hall '-P 1'
_symmetry_space_group_name_H-M 'P -1'
_atom_sites_solution_hydrogens mixed
_audit_creation_method SHELXL-2014/7
_cell_angle_alpha 109.001(4)
_cell_angle_beta 96.628(4)
_cell_angle_gamma 90.772(4)
_cell_formula_units_Z 4
_cell_length_a 12.9175(9)
_cell_length_b 14.7329(10)
_cell_length_c 20.1421(14)
_cell_measurement_reflns_used 156408
_cell_measurement_temperature 100(2)
_cell_measurement_theta_max 28.435
_cell_measurement_theta_min 1.464
_cell_volume 3594.9(4)
_computing_cell_refinement 'SAINT (Bruker, 2007)'
_computing_data_collection 'APEX2 (Bruker, 2007)'
_computing_data_reduction 'SAINT (Bruker, 2007)'
_computing_molecular_graphics 'Olex2 (Dolomanov et al., 2009)'
_computing_publication_material 'Olex2 (Dolomanov et al., 2009)'
_computing_structure_refinement 'SHELXL-2014/7 (Sheldrick, 2014)'
_computing_structure_solution 'SHELXS97 (Sheldrick, 1997)'
_diffrn_ambient_temperature 100(2)
_diffrn_measured_fraction_theta_full 0.995
_diffrn_measured_fraction_theta_max 0.983
_diffrn_measurement_device_type 'Bruker APEXII CCD area-detector'
_diffrn_measurement_method '\f and \w scans'
_diffrn_radiation_type MoK\a
_diffrn_radiation_wavelength 0.71073
_diffrn_reflns_av_R_equivalents 0.0693
_diffrn_reflns_av_unetI/netI 0.0491
_diffrn_reflns_Laue_measured_fraction_full 0.995
_diffrn_reflns_Laue_measured_fraction_max 0.983
_diffrn_reflns_limit_h_max 17
_diffrn_reflns_limit_h_min -17
_diffrn_reflns_limit_k_max 19
_diffrn_reflns_limit_k_min -19
_diffrn_reflns_limit_l_max 26
_diffrn_reflns_limit_l_min -26
_diffrn_reflns_number 156408
_diffrn_reflns_point_group_measured_fraction_full 0.995
_diffrn_reflns_point_group_measured_fraction_max 0.983
_diffrn_reflns_theta_full 25.000
_diffrn_reflns_theta_max 28.435
_diffrn_reflns_theta_min 1.464
_diffrn_source 'fine-focus sealed tube'
_exptl_absorpt_coefficient_mu 3.998
_exptl_absorpt_correction_T_max 0.7457
_exptl_absorpt_correction_T_min 0.5489
_exptl_absorpt_correction_type multi-scan
_exptl_absorpt_process_details '(SADABS; Bruker, 2007)'
_exptl_crystal_colour colourless
_exptl_crystal_density_diffrn 1.599
_exptl_crystal_density_method 'not measured'
_exptl_crystal_description plate
_exptl_crystal_F_000 1736
_exptl_crystal_size_max 0.400
_exptl_crystal_size_mid 0.300
_exptl_crystal_size_min 0.030
_refine_diff_density_max 2.329
_refine_diff_density_min -2.142
_refine_diff_density_rms 0.158
_refine_ls_extinction_method none
_refine_ls_goodness_of_fit_ref 1.032
_refine_ls_hydrogen_treatment mixed
_refine_ls_matrix_type full
_refine_ls_number_parameters 807
_refine_ls_number_reflns 17805
_refine_ls_number_restraints 1
_refine_ls_restrained_S_all 1.032
_refine_ls_R_factor_all 0.0545
_refine_ls_R_factor_gt 0.0344
_refine_ls_shift/su_max 0.002
_refine_ls_shift/su_mean 0.000
_refine_ls_structure_factor_coef Fsqd
_refine_ls_weighting_details 'w=1/[\s^2^(Fo^2^)+(0.0304P)^2^+10.2507P] where P=(Fo^2^+2Fc^2^)/3'
_refine_ls_weighting_scheme calc
_refine_ls_wR_factor_gt 0.0725
_refine_ls_wR_factor_ref 0.0820
_reflns_Friedel_coverage 0.000
_reflns_number_gt 14002
_reflns_number_total 17805
_reflns_threshold_expression 'I > 2\s(I)'
_cod_data_source_file om6b00598_si_002.cif
_cod_data_source_block complex_12
_cod_depositor_comments 'Adding full bibliography for 4086743--4086746.cif.'
_cod_database_code 4086745
_shelx_shelxl_version_number 2014/7
_shelx_space_group_comment
;
The symmetry employed for this shelxl refinement is uniquely defined
by the following loop, which should always be used as a source of
symmetry information in preference to the above space-group names.
They are only intended as comments.
;
_shelx_estimated_absorpt_t_min 0.298
_shelx_estimated_absorpt_t_max 0.889

loop_
_space_group_symop_operation_xyz
'x, y, z'
'-x, -y, -z'

loop_
_atom_site_label
_atom_site_type_symbol
_atom_site_fract_x
_atom_site_fract_y
_atom_site_fract_z
_atom_site_U_iso_or_equiv
_atom_site_adp_type
_atom_site_occupancy
_atom_site_site_symmetry_order
_atom_site_calc_flag
_atom_site_refinement_flags_posn
_atom_site_refinement_flags_adp
Ir2 Ir 0.46372(2) 0.72741(2) 0.27643(2) 0.01124(4) Uani 1 1 d . .
Ir1 Ir 0.05007(2) 0.77321(2) 0.71846(2) 0.01094(4) Uani 1 1 d . .
P4 P 0.37309(8) 0.69948(8) 0.16194(5) 0.0138(2) Uani 1 1 d . .
P2 P 0.00386(8) 0.80319(8) 0.83364(5) 0.0133(2) Uani 1 1 d . .
P3 P 0.60723(8) 0.76371(7) 0.36585(5) 0.0123(2) Uani 1 1 d . .
P1 P 0.16155(8) 0.73327(7) 0.62920(5) 0.0131(2) Uani 1 1 d . .
C31 C 0.3733(3) 0.8123(3) 0.3337(2) 0.0154(8) Uani 1 1 d D .
O2 O 0.3278(2) 0.8692(2) 0.36944(16) 0.0247(7) Uani 1 1 d . .
C39 C 0.6840(3) 0.8748(3) 0.3686(2) 0.0154(8) Uani 1 1 d . .
C2 C 0.1801(3) 0.8634(3) 0.7762(2) 0.0125(8) Uani 1 1 d . .
C32 C 0.5776(3) 0.6519(3) 0.2173(2) 0.0142(8) Uani 1 1 d D .
C17 C 0.2617(3) 0.8316(3) 0.6632(2) 0.0171(8) Uani 1 1 d . .
H17A H 0.3305 0.8067 0.6514 0.020 Uiso 1 1 calc R U
H17B H 0.2460 0.8808 0.6402 0.020 Uiso 1 1 calc R U
C38 C 0.6878(3) 0.6616(3) 0.3313(2) 0.0164(8) Uani 1 1 d . .
H38A H 0.7625 0.6812 0.3479 0.020 Uiso 1 1 calc R U
H38B H 0.6692 0.6087 0.3487 0.020 Uiso 1 1 calc R U
C52 C 0.2796(3) 0.5914(3) 0.1197(2) 0.0184(9) Uani 1 1 d . .
C36 C 0.7444(3) 0.5766(3) 0.2120(2) 0.0170(8) Uani 1 1 d . .
H36 H 0.8056 0.5600 0.2355 0.020 Uiso 1 1 calc R U
C34 C 0.6432(3) 0.5779(3) 0.1051(2) 0.0191(9) Uani 1 1 d . .
H34 H 0.6347 0.5614 0.0551 0.023 Uiso 1 1 calc R U
C22 C 0.2311(3) 0.6200(3) 0.6270(2) 0.0164(8) Uani 1 1 d . .
C47 C 0.4816(3) 0.6730(3) 0.1082(2) 0.0188(9) Uani 1 1 d . .
H47A H 0.4566 0.6272 0.0606 0.023 Uiso 1 1 calc R U
H47B H 0.5086 0.7329 0.1025 0.023 Uiso 1 1 calc R U
C48 C 0.3173(3) 0.8100(3) 0.1462(2) 0.0197(9) Uani 1 1 d . .
C18 C 0.1175(3) 0.7307(3) 0.5360(2) 0.0169(8) Uani 1 1 d . .
C8 C 0.0882(3) 0.9096(3) 0.8849(2) 0.0178(9) Uani 1 1 d . .
H8A H 0.0488 0.9681 0.8900 0.021 Uiso 1 1 calc R U
H8B H 0.1106 0.9067 0.9328 0.021 Uiso 1 1 calc R U
C35 C 0.7303(3) 0.5500(3) 0.1394(2) 0.0191(9) Uani 1 1 d . .
H35 H 0.7801 0.5126 0.1127 0.023 Uiso 1 1 calc R U
C7 C 0.1832(3) 0.9147(3) 0.8485(2) 0.0155(8) Uani 1 1 d . .
C37 C 0.6694(3) 0.6279(3) 0.2516(2) 0.0144(8) Uani 1 1 d . .
F1 F 0.1159(2) 0.7260(2) 0.32323(15) 0.0312(6) Uani 1 1 d . .
F2 F -0.0245(2) 0.6890(3) 0.23890(15) 0.0423(8) Uani 1 1 d . .
F3 F -0.0479(2) 0.7355(2) 0.35428(15) 0.0393(8) Uani 1 1 d . .
N1 N 0.4051(3) 0.5972(2) 0.29637(17) 0.0136(7) Uani 1 1 d . .
C30 C 0.0340(3) 0.9841(3) 0.7117(2) 0.0163(8) Uani 1 1 d . .
H30 H 0.1019 0.9916 0.7372 0.020 Uiso 1 1 calc R U
O1 O -0.1216(2) 0.6247(2) 0.62909(16) 0.0243(7) Uani 1 1 d . .
C56 C 0.4576(3) 0.5161(3) 0.2837(2) 0.0156(8) Uani 1 1 d . .
H56 H 0.5189 0.5121 0.2611 0.019 Uiso 1 1 calc R U
N2 N -0.0192(2) 0.8994(2) 0.69528(16) 0.0121(6) Uani 1 1 d . .
C1 C -0.0605(3) 0.6822(3) 0.6635(2) 0.0162(8) Uani 1 1 d . .
F4 F 0.0160(3) 0.5904(2) 0.30386(18) 0.0462(8) Uani 1 1 d . .
C60 C 0.3163(3) 0.5994(3) 0.3265(2) 0.0164(8) Uani 1 1 d . .
H60 H 0.2773 0.6554 0.3349 0.020 Uiso 1 1 calc R U
C43 C 0.5939(3) 0.7659(3) 0.4585(2) 0.0163(8) Uani 1 1 d . .
C13 C 0.0490(3) 0.7063(3) 0.8711(2) 0.0202(9) Uani 1 1 d . .
C4 C 0.3537(3) 0.9368(3) 0.7809(2) 0.0172(8) Uani 1 1 d . .
H4 H 0.4116 0.9440 0.7576 0.021 Uiso 1 1 calc R U
C46 C 0.5112(3) 0.6880(3) 0.4547(2) 0.0208(9) Uani 1 1 d . .
H46A H 0.4430 0.7041 0.4362 0.031 Uiso 1 1 calc R U
H46B H 0.5082 0.6843 0.5021 0.031 Uiso 1 1 calc R U
H46C H 0.5297 0.6258 0.4233 0.031 Uiso 1 1 calc R U
C25 C 0.3019(3) 0.6419(3) 0.6982(2) 0.0189(9) Uani 1 1 d . .
H25A H 0.3573 0.6898 0.7014 0.028 Uiso 1 1 calc R U
H25B H 0.3330 0.5828 0.7010 0.028 Uiso 1 1 calc R U
H25C H 0.2603 0.6671 0.7373 0.028 Uiso 1 1 calc R U
C44 C 0.6977(3) 0.7431(3) 0.4954(2) 0.0206(9) Uani 1 1 d . .
H44A H 0.7161 0.6779 0.4694 0.031 Uiso 1 1 calc R U
H44B H 0.6892 0.7476 0.5440 0.031 Uiso 1 1 calc R U
H44C H 0.7533 0.7894 0.4960 0.031 Uiso 1 1 calc R U
C45 C 0.5572(4) 0.8631(3) 0.5037(2) 0.0219(9) Uani 1 1 d . .
H45A H 0.6112 0.9138 0.5104 0.033 Uiso 1 1 calc R U
H45B H 0.5447 0.8596 0.5500 0.033 Uiso 1 1 calc R U
H45C H 0.4925 0.8777 0.4796 0.033 Uiso 1 1 calc R U
C26 C -0.1168(3) 0.8916(3) 0.6603(2) 0.0164(8) Uani 1 1 d . .
H26 H -0.1566 0.8326 0.6485 0.020 Uiso 1 1 calc R U
C3 C 0.2664(3) 0.8771(3) 0.7426(2) 0.0152(8) Uani 1 1 d . .
C42 C 0.6128(3) 0.9602(3) 0.3806(2) 0.0219(9) Uani 1 1 d . .
H42A H 0.5558 0.9457 0.3415 0.033 Uiso 1 1 calc R U
H42B H 0.6535 1.0179 0.3828 0.033 Uiso 1 1 calc R U
H42C H 0.5836 0.9713 0.4252 0.033 Uiso 1 1 calc R U
C5 C 0.3554(3) 0.9853(3) 0.8527(2) 0.0218(9) Uani 1 1 d . .
H5 H 0.4144 1.0256 0.8788 0.026 Uiso 1 1 calc R U
C14 C 0.1688(3) 0.7090(3) 0.8794(2) 0.0226(10) Uani 1 1 d . .
H14A H 0.1928 0.6996 0.8333 0.034 Uiso 1 1 calc R U
H14B H 0.1934 0.6578 0.8974 0.034 Uiso 1 1 calc R U
H14C H 0.1967 0.7715 0.9128 0.034 Uiso 1 1 calc R U
B1 B 0.0145(4) 0.6842(4) 0.3046(3) 0.0220(10) Uani 1 1 d . .
C28 C -0.1041(3) 1.0512(3) 0.6565(2) 0.0205(9) Uani 1 1 d . .
H28 H -0.1322 1.1022 0.6422 0.025 Uiso 1 1 calc R U
C24 C 0.1518(3) 0.5374(3) 0.6188(2) 0.0205(9) Uani 1 1 d . .
H24A H 0.1122 0.5546 0.6595 0.031 Uiso 1 1 calc R U
H24B H 0.1887 0.4790 0.6166 0.031 Uiso 1 1 calc R U
H24C H 0.1038 0.5259 0.5752 0.031 Uiso 1 1 calc R U
C27 C -0.1608(3) 0.9654(3) 0.6412(2) 0.0184(9) Uani 1 1 d . .
H27 H -0.2300 0.9572 0.6175 0.022 Uiso 1 1 calc R U
C53 C 0.2291(4) 0.5830(3) 0.0449(2) 0.0245(10) Uani 1 1 d . .
H53A H 0.1770 0.6315 0.0480 0.037 Uiso 1 1 calc R U
H53B H 0.1952 0.5187 0.0217 0.037 Uiso 1 1 calc R U
H53C H 0.2830 0.5935 0.0172 0.037 Uiso 1 1 calc R U
C29 C -0.0044(3) 1.0611(3) 0.6936(2) 0.0184(9) Uani 1 1 d . .
H29 H 0.0365 1.1197 0.7062 0.022 Uiso 1 1 calc R U
C55 C 0.3431(4) 0.5022(3) 0.1140(2) 0.0242(10) Uani 1 1 d . .
H55A H 0.3956 0.4987 0.0819 0.036 Uiso 1 1 calc R U
H55B H 0.2963 0.4442 0.0954 0.036 Uiso 1 1 calc R U
H55C H 0.3779 0.5067 0.1609 0.036 Uiso 1 1 calc R U
C58 C 0.3365(3) 0.4422(3) 0.3343(2) 0.0217(9) Uani 1 1 d . .
H58 H 0.3144 0.3902 0.3483 0.026 Uiso 1 1 calc R U
C59 C 0.2797(3) 0.5241(3) 0.3455(2) 0.0206(9) Uani 1 1 d . .
H59 H 0.2165 0.5282 0.3659 0.025 Uiso 1 1 calc R U
C6 C 0.2703(3) 0.9746(3) 0.8863(2) 0.0202(9) Uani 1 1 d . .
H6 H 0.2711 1.0083 0.9354 0.024 Uiso 1 1 calc R U
C57 C 0.4262(3) 0.4384(3) 0.3021(2) 0.0200(9) Uani 1 1 d . .
H57 H 0.4659 0.3828 0.2928 0.024 Uiso 1 1 calc R U
C23 C 0.3022(3) 0.5885(3) 0.5684(2) 0.0231(10) Uani 1 1 d . .
H23A H 0.2593 0.5653 0.5221 0.035 Uiso 1 1 calc R U
H23B H 0.3447 0.5367 0.5750 0.035 Uiso 1 1 calc R U
H23C H 0.3480 0.6433 0.5706 0.035 Uiso 1 1 calc R U
C40 C 0.7256(3) 0.8567(3) 0.2968(2) 0.0200(9) Uani 1 1 d . .
H40A H 0.7765 0.8068 0.2904 0.030 Uiso 1 1 calc R U
H40B H 0.7592 0.9163 0.2960 0.030 Uiso 1 1 calc R U
H40C H 0.6674 0.8356 0.2585 0.030 Uiso 1 1 calc R U
C15 C 0.0060(4) 0.6070(3) 0.8213(2) 0.0230(10) Uani 1 1 d . .
H15A H -0.0705 0.6054 0.8149 0.034 Uiso 1 1 calc R U
H15B H 0.0294 0.5577 0.8418 0.034 Uiso 1 1 calc R U
H15C H 0.0315 0.5943 0.7753 0.034 Uiso 1 1 calc R U
C54 C 0.1919(3) 0.5906(4) 0.1650(2) 0.0251(10) Uani 1 1 d . .
H54A H 0.2224 0.5924 0.2123 0.038 Uiso 1 1 calc R U
H54B H 0.1468 0.5320 0.1426 0.038 Uiso 1 1 calc R U
H54C H 0.1505 0.6470 0.1690 0.038 Uiso 1 1 calc R U
C20 C 0.0556(3) 0.6358(3) 0.4927(2) 0.0219(9) Uani 1 1 d . .
H20A H 0.1030 0.5830 0.4831 0.033 Uiso 1 1 calc R U
H20B H 0.0224 0.6408 0.4478 0.033 Uiso 1 1 calc R U
H20C H 0.0017 0.6231 0.5195 0.033 Uiso 1 1 calc R U
C33 C 0.5680(3) 0.6302(3) 0.1440(2) 0.0162(8) Uani 1 1 d . .
C41 C 0.7804(3) 0.9024(3) 0.4254(2) 0.0225(9) Uani 1 1 d . .
H41A H 0.7576 0.9201 0.4725 0.034 Uiso 1 1 calc R U
H41B H 0.8199 0.9570 0.4211 0.034 Uiso 1 1 calc R U
H41C H 0.8248 0.8475 0.4187 0.034 Uiso 1 1 calc R U
C12 C -0.1310(3) 0.8957(3) 0.9363(2) 0.0238(10) Uani 1 1 d . .
H12A H -0.1047 0.8567 0.9652 0.036 Uiso 1 1 calc R U
H12B H -0.2023 0.9129 0.9453 0.036 Uiso 1 1 calc R U
H12C H -0.0859 0.9543 0.9486 0.036 Uiso 1 1 calc R U
C50 C 0.3090(4) 0.8040(4) 0.0682(2) 0.0283(11) Uani 1 1 d . .
H50A H 0.3783 0.7956 0.0525 0.042 Uiso 1 1 calc R U
H50B H 0.2815 0.8633 0.0631 0.042 Uiso 1 1 calc R U
H50C H 0.2620 0.7491 0.0393 0.042 Uiso 1 1 calc R U
C49 C 0.3888(4) 0.8982(3) 0.1890(2) 0.0262(10) Uani 1 1 d . .
H49A H 0.3858 0.9111 0.2396 0.039 Uiso 1 1 calc R U
H49B H 0.3656 0.9540 0.1760 0.039 Uiso 1 1 calc R U
H49C H 0.4606 0.8861 0.1788 0.039 Uiso 1 1 calc R U
C51 C 0.2089(4) 0.8240(4) 0.1721(3) 0.0287(11) Uani 1 1 d . .
H51A H 0.1595 0.7725 0.1410 0.043 Uiso 1 1 calc R U
H51B H 0.1844 0.8863 0.1714 0.043 Uiso 1 1 calc R U
H51C H 0.2139 0.8220 0.2206 0.043 Uiso 1 1 calc R U
Cl3 Cl 0.55064(12) 0.33555(10) 0.11676(8) 0.0454(4) Uani 1 1 d . .
Cl4 Cl 0.47164(14) 0.13509(13) 0.04741(8) 0.0577(4) Uani 1 1 d . .
F7 F 0.32092(19) 0.2233(2) 0.33169(13) 0.0258(6) Uani 1 1 d . .
F5 F 0.4960(2) 0.2478(2) 0.36116(15) 0.0346(7) Uani 1 1 d . .
F6 F 0.4285(2) 0.1870(2) 0.24610(14) 0.0340(7) Uani 1 1 d . .
F8 F 0.4230(3) 0.0960(2) 0.31765(15) 0.0392(8) Uani 1 1 d . .
C21 C 0.0428(4) 0.8118(3) 0.5391(2) 0.0230(10) Uani 1 1 d . .
H21A H -0.0214 0.7980 0.5565 0.034 Uiso 1 1 calc R U
H21B H 0.0258 0.8164 0.4916 0.034 Uiso 1 1 calc R U
H21C H 0.0763 0.8729 0.5712 0.034 Uiso 1 1 calc R U
C9 C -0.1310(3) 0.8373(3) 0.8568(2) 0.0171(8) Uani 1 1 d . .
C19 C 0.2086(4) 0.7483(3) 0.4979(2) 0.0236(10) Uani 1 1 d . .
H19A H 0.2436 0.8112 0.5243 0.035 Uiso 1 1 calc R U
H19B H 0.1816 0.7467 0.4500 0.035 Uiso 1 1 calc R U
H19C H 0.2584 0.6980 0.4951 0.035 Uiso 1 1 calc R U
C16 C 0.0166(4) 0.7207(4) 0.9449(2) 0.0287(11) Uani 1 1 d . .
H16A H 0.0428 0.7844 0.9772 0.043 Uiso 1 1 calc R U
H16B H 0.0460 0.6711 0.9630 0.043 Uiso 1 1 calc R U
H16C H -0.0597 0.7159 0.9415 0.043 Uiso 1 1 calc R U
C62 C 0.5421(4) 0.2184(4) 0.1226(3) 0.0321(11) Uani 1 1 d . .
H62A H 0.6135 0.1965 0.1293 0.039 Uiso 1 1 calc R U
H62B H 0.5081 0.2207 0.1647 0.039 Uiso 1 1 calc R U
B2 B 0.4168(4) 0.1872(4) 0.3138(3) 0.0199(10) Uani 1 1 d . .
Cl1 Cl 0.93556(11) 0.82642(11) 0.11757(7) 0.0420(3) Uani 1 1 d . .
Cl2 Cl 0.72945(13) 0.75498(11) 0.04043(8) 0.0486(4) Uani 1 1 d . .
C10 C -0.1687(3) 0.9033(3) 0.8151(2) 0.0228(10) Uani 1 1 d . .
H10A H -0.1156 0.9553 0.8234 0.034 Uiso 1 1 calc R U
H10B H -0.2340 0.9307 0.8307 0.034 Uiso 1 1 calc R U
H10C H -0.1805 0.8662 0.7645 0.034 Uiso 1 1 calc R U
C11 C -0.2066(3) 0.7495(3) 0.8348(2) 0.0232(10) Uani 1 1 d . .
H11A H -0.2028 0.7117 0.7852 0.035 Uiso 1 1 calc R U
H11B H -0.2778 0.7702 0.8404 0.035 Uiso 1 1 calc R U
H11C H -0.1878 0.7099 0.8647 0.035 Uiso 1 1 calc R U
C61 C 0.8078(5) 0.7925(5) 0.1232(3) 0.0465(15) Uani 1 1 d . .
H61A H 0.7763 0.8475 0.1560 0.056 Uiso 1 1 calc R U
H61B H 0.8091 0.7393 0.1433 0.056 Uiso 1 1 calc R U
H H 0.091(3) 0.683(3) 0.732(2) 0.014(11) Uiso 1 1 d . .
HA H 0.513(3) 0.807(3) 0.2646(19) 0.021(12) Uiso 1 1 d D .

loop_
_atom_site_aniso_label
_atom_site_aniso_U_11
_atom_site_aniso_U_22
_atom_site_aniso_U_33
_atom_site_aniso_U_23
_atom_site_aniso_U_13
_atom_site_aniso_U_12
Ir2 0.00806(7) 0.01087(8) 0.01524(8) 0.00498(6) 0.00094(5) 0.00372(6)
Ir1 0.00784(7) 0.00995(8) 0.01519(8) 0.00479(6) 0.00000(5) 0.00195(6)
P4 0.0102(5) 0.0149(5) 0.0169(5) 0.0063(4) 0.0009(4) 0.0045(4)
P2 0.0098(5) 0.0156(5) 0.0155(5) 0.0067(4) 0.0008(4) 0.0033(4)
P3 0.0089(5) 0.0121(5) 0.0166(5) 0.0054(4) 0.0013(4) 0.0034(4)
P1 0.0092(5) 0.0130(5) 0.0176(5) 0.0053(4) 0.0023(4) 0.0019(4)
C31 0.016(2) 0.017(2) 0.017(2) 0.0114(17) -0.0036(16) -0.0025(17)
O2 0.0192(16) 0.0237(17) 0.0273(17) 0.0017(14) 0.0052(13) 0.0123(14)
C39 0.0130(19) 0.013(2) 0.022(2) 0.0087(16) 0.0041(16) 0.0029(17)
C2 0.0088(18) 0.0064(17) 0.021(2) 0.0036(15) -0.0019(14) 0.0017(15)
C32 0.0140(19) 0.016(2) 0.0162(19) 0.0096(16) 0.0043(15) 0.0085(17)
C17 0.0119(19) 0.018(2) 0.022(2) 0.0069(17) 0.0024(16) 0.0022(17)
C38 0.0132(19) 0.016(2) 0.022(2) 0.0083(17) 0.0028(16) 0.0059(17)
C52 0.0126(19) 0.019(2) 0.020(2) 0.0036(17) -0.0042(16) -0.0009(18)
C36 0.0130(19) 0.016(2) 0.021(2) 0.0049(17) 0.0005(16) 0.0049(17)
C34 0.018(2) 0.021(2) 0.018(2) 0.0058(17) 0.0042(16) 0.0062(19)
C22 0.015(2) 0.015(2) 0.018(2) 0.0051(16) 0.0002(16) 0.0062(17)
C47 0.015(2) 0.027(2) 0.015(2) 0.0078(17) 0.0007(16) 0.0064(19)
C48 0.018(2) 0.021(2) 0.022(2) 0.0099(18) -0.0015(16) 0.0066(18)
C18 0.0142(19) 0.019(2) 0.017(2) 0.0067(17) 0.0016(15) -0.0004(18)
C8 0.017(2) 0.019(2) 0.015(2) 0.0029(16) 0.0018(16) 0.0036(18)
C35 0.015(2) 0.019(2) 0.024(2) 0.0054(18) 0.0081(17) 0.0068(18)
C7 0.0092(18) 0.015(2) 0.023(2) 0.0091(17) -0.0020(15) 0.0019(16)
C37 0.0113(19) 0.014(2) 0.018(2) 0.0061(16) 0.0021(15) 0.0004(16)
F1 0.0173(13) 0.0272(15) 0.0449(17) 0.0081(13) -0.0029(12) 0.0032(12)
F2 0.0310(17) 0.067(2) 0.0313(16) 0.0222(16) -0.0035(13) -0.0025(16)
F3 0.0267(16) 0.050(2) 0.0394(17) 0.0096(15) 0.0105(13) 0.0147(15)
N1 0.0105(16) 0.0159(17) 0.0154(16) 0.0071(14) -0.0005(12) 0.0034(14)
C30 0.0123(19) 0.017(2) 0.020(2) 0.0069(17) 0.0015(15) 0.0036(17)
O1 0.0180(16) 0.0209(17) 0.0291(17) 0.0030(14) -0.0012(13) -0.0058(14)
C56 0.0114(19) 0.014(2) 0.020(2) 0.0048(16) -0.0015(15) 0.0011(17)
N2 0.0100(15) 0.0110(16) 0.0156(16) 0.0045(13) 0.0016(12) 0.0026(14)
C1 0.015(2) 0.015(2) 0.020(2) 0.0075(17) 0.0064(16) 0.0076(18)
F4 0.059(2) 0.0201(15) 0.061(2) 0.0141(15) 0.0109(17) 0.0017(16)
C60 0.0103(19) 0.017(2) 0.022(2) 0.0062(17) 0.0023(15) 0.0047(17)
C43 0.015(2) 0.016(2) 0.017(2) 0.0056(16) 0.0004(15) 0.0032(17)
C13 0.018(2) 0.025(2) 0.024(2) 0.0158(19) 0.0061(17) 0.0085(19)
C4 0.0103(19) 0.018(2) 0.024(2) 0.0085(17) 0.0011(16) 0.0023(17)
C46 0.021(2) 0.025(2) 0.018(2) 0.0100(18) 0.0041(17) 0.0008(19)
C25 0.014(2) 0.020(2) 0.023(2) 0.0077(18) 0.0022(16) 0.0080(18)
C44 0.020(2) 0.023(2) 0.019(2) 0.0086(18) -0.0014(16) 0.0071(19)
C45 0.023(2) 0.022(2) 0.021(2) 0.0063(18) 0.0053(17) 0.009(2)
C26 0.0101(18) 0.018(2) 0.021(2) 0.0065(17) 0.0005(15) -0.0008(17)
C3 0.0126(19) 0.0131(19) 0.019(2) 0.0054(16) -0.0003(15) 0.0056(16)
C42 0.021(2) 0.014(2) 0.031(2) 0.0074(18) 0.0037(18) 0.0040(19)
C5 0.014(2) 0.022(2) 0.026(2) 0.0055(19) -0.0026(17) -0.0021(19)
C14 0.017(2) 0.029(3) 0.027(2) 0.017(2) 0.0018(17) 0.010(2)
B1 0.016(2) 0.023(3) 0.026(3) 0.006(2) 0.0029(19) 0.002(2)
C28 0.016(2) 0.020(2) 0.028(2) 0.0111(19) 0.0022(17) 0.0068(19)
C24 0.018(2) 0.012(2) 0.030(2) 0.0052(18) 0.0030(17) 0.0045(18)
C27 0.0127(19) 0.022(2) 0.023(2) 0.0103(18) 0.0005(16) 0.0080(18)
C53 0.023(2) 0.023(2) 0.023(2) 0.0037(19) -0.0041(18) 0.002(2)
C29 0.015(2) 0.012(2) 0.029(2) 0.0091(17) 0.0014(17) 0.0025(17)
C55 0.026(2) 0.018(2) 0.024(2) 0.0030(18) -0.0037(18) 0.000(2)
C58 0.020(2) 0.017(2) 0.029(2) 0.0104(18) 0.0019(18) -0.0046(19)
C59 0.015(2) 0.023(2) 0.026(2) 0.0095(18) 0.0067(17) 0.0006(19)
C6 0.019(2) 0.019(2) 0.020(2) 0.0035(17) 0.0003(17) 0.0023(19)
C57 0.017(2) 0.014(2) 0.029(2) 0.0078(18) 0.0027(17) 0.0068(18)
C23 0.020(2) 0.022(2) 0.027(2) 0.0037(19) 0.0091(18) 0.0078(19)
C40 0.015(2) 0.023(2) 0.023(2) 0.0095(18) 0.0039(17) -0.0014(18)
C15 0.025(2) 0.019(2) 0.031(2) 0.0161(19) 0.0060(19) 0.006(2)
C54 0.014(2) 0.032(3) 0.029(2) 0.010(2) 0.0000(18) -0.007(2)
C20 0.020(2) 0.024(2) 0.021(2) 0.0057(18) 0.0027(17) 0.0013(19)
C33 0.0128(19) 0.017(2) 0.018(2) 0.0052(16) 0.0009(15) 0.0050(17)
C41 0.017(2) 0.022(2) 0.026(2) 0.0064(19) -0.0004(17) -0.0031(19)
C12 0.018(2) 0.029(3) 0.025(2) 0.0069(19) 0.0099(18) 0.008(2)
C50 0.034(3) 0.028(3) 0.026(2) 0.014(2) -0.001(2) 0.010(2)
C49 0.031(3) 0.017(2) 0.033(3) 0.013(2) -0.002(2) 0.006(2)
C51 0.022(2) 0.026(3) 0.037(3) 0.010(2) 0.003(2) 0.016(2)
Cl3 0.0522(9) 0.0389(8) 0.0532(8) 0.0228(7) 0.0136(7) 0.0224(7)
Cl4 0.0545(10) 0.0669(11) 0.0439(9) 0.0138(8) -0.0107(7) -0.0091(9)
F7 0.0143(12) 0.0344(15) 0.0297(14) 0.0105(12) 0.0066(10) 0.0020(12)
F5 0.0169(14) 0.0410(18) 0.0395(17) 0.0071(14) -0.0025(12) -0.0039(13)
F6 0.0290(15) 0.056(2) 0.0265(14) 0.0233(14) 0.0114(12) 0.0157(15)
F8 0.064(2) 0.0201(14) 0.0362(16) 0.0120(13) 0.0091(15) 0.0123(15)
C21 0.027(2) 0.024(2) 0.019(2) 0.0089(18) 0.0027(18) 0.010(2)
C9 0.015(2) 0.020(2) 0.017(2) 0.0073(17) 0.0024(15) 0.0072(18)
C19 0.023(2) 0.027(2) 0.023(2) 0.0084(19) 0.0073(18) 0.001(2)
C16 0.024(2) 0.041(3) 0.030(3) 0.023(2) 0.0063(19) 0.010(2)
C62 0.028(3) 0.035(3) 0.037(3) 0.016(2) 0.003(2) 0.000(2)
B2 0.015(2) 0.023(3) 0.024(3) 0.010(2) 0.0048(19) 0.003(2)
Cl1 0.0349(7) 0.0547(9) 0.0375(7) 0.0162(6) 0.0058(6) 0.0044(7)
Cl2 0.0487(9) 0.0499(9) 0.0501(9) 0.0242(7) -0.0036(7) -0.0135(8)
C10 0.015(2) 0.028(2) 0.029(2) 0.013(2) 0.0064(17) 0.011(2)
C11 0.012(2) 0.030(3) 0.030(2) 0.013(2) 0.0038(17) 0.0013(19)
C61 0.042(3) 0.068(4) 0.025(3) 0.009(3) 0.005(2) 0.005(3)

loop_
_atom_type_symbol
_atom_type_description
_atom_type_scat_dispersion_real
_atom_type_scat_dispersion_imag
_atom_type_scat_source
C C 0.0033 0.0016 'International Tables Vol C Tables 4.2.6.8 and 6.1.1.4'
H H 0.0000 0.0000 'International Tables Vol C Tables 4.2.6.8 and 6.1.1.4'
B B 0.0013 0.0007 'International Tables Vol C Tables 4.2.6.8 and 6.1.1.4'
Cl Cl 0.1484 0.1585 'International Tables Vol C Tables 4.2.6.8 and 6.1.1.4'
F F 0.0171 0.0103 'International Tables Vol C Tables 4.2.6.8 and 6.1.1.4'
Ir Ir -1.4442 7.9887 'International Tables Vol C Tables 4.2.6.8 and 6.1.1.4'
N N 0.0061 0.0033 'International Tables Vol C Tables 4.2.6.8 and 6.1.1.4'
O O 0.0106 0.0060 'International Tables Vol C Tables 4.2.6.8 and 6.1.1.4'
P P 0.1023 0.0942 'International Tables Vol C Tables 4.2.6.8 and 6.1.1.4'

loop_
_geom_angle_atom_site_label_1
_geom_angle_atom_site_label_2
_geom_angle_atom_site_label_3
_geom_angle
C31 Ir2 C32 171.71(17)
C31 Ir2 N1 94.85(14)
C32 Ir2 N1 92.47(14)
C31 Ir2 P3 94.84(12)
C32 Ir2 P3 80.53(11)
N1 Ir2 P3 95.76(9)
C31 Ir2 P4 100.85(12)
C32 Ir2 P4 81.81(11)
N1 Ir2 P4 98.95(9)
P3 Ir2 P4 157.42(4)
C31 Ir2 HA 90.0(5)
C32 Ir2 HA 82.4(5)
N1 Ir2 HA 173.5(12)
P3 Ir2 HA 79.4(18)
P4 Ir2 HA 84.4(17)
C1 Ir1 C2 175.07(15)
C1 Ir1 N2 95.40(14)
C2 Ir1 N2 88.71(13)
C1 Ir1 P1 94.71(12)
C2 Ir1 P1 82.02(11)
N2 Ir1 P1 97.58(8)
C1 Ir1 P2 100.57(12)
C2 Ir1 P2 81.41(11)
N2 Ir1 P2 99.12(8)
P1 Ir1 P2 156.12(4)
C1 Ir1 H 80.8(17)
C2 Ir1 H 95.1(17)
N2 Ir1 H 176.2(17)
P1 Ir1 H 83.1(15)
P2 Ir1 H 81.4(15)
C47 P4 C52 103.5(2)
C47 P4 C48 104.02(19)
C52 P4 C48 110.84(19)
C47 P4 Ir2 100.66(13)
C52 P4 Ir2 120.36(13)
C48 P4 Ir2 114.68(14)
C8 P2 C9 104.35(19)
C8 P2 C13 104.8(2)
C9 P2 C13 109.72(18)
C8 P2 Ir1 101.87(13)
C9 P2 Ir1 122.71(13)
C13 P2 Ir1 111.31(13)
C38 P3 C43 104.19(18)
C38 P3 C39 106.84(18)
C43 P3 C39 110.10(19)
C38 P3 Ir2 101.19(14)
C43 P3 Ir2 122.05(14)
C39 P3 Ir2 110.83(13)
C17 P1 C18 104.17(19)
C17 P1 C22 105.85(19)
C18 P1 C22 109.73(18)
C17 P1 Ir1 101.99(13)
C18 P1 Ir1 122.38(13)
C22 P1 Ir1 110.93(13)
O2 C31 Ir2 173.2(4)
C42 C39 C40 108.3(3)
C42 C39 C41 109.3(4)
C40 C39 C41 106.3(3)
C42 C39 P3 109.9(3)
C40 C39 P3 109.0(3)
C41 C39 P3 113.8(3)
C7 C2 C3 117.5(4)
C7 C2 Ir1 121.6(3)
C3 C2 Ir1 120.9(3)
C33 C32 C37 118.3(3)
C33 C32 Ir2 121.1(3)
C37 C32 Ir2 120.5(3)
C3 C17 P1 110.8(3)
C3 C17 H17A 109.5
P1 C17 H17A 109.5
C3 C17 H17B 109.5
P1 C17 H17B 109.5
H17A C17 H17B 108.1
C37 C38 P3 108.9(3)
C37 C38 H38A 109.9
P3 C38 H38A 109.9
C37 C38 H38B 109.9
P3 C38 H38B 109.9
H38A C38 H38B 108.3
C53 C52 C54 108.2(4)
C53 C52 C55 107.8(3)
C54 C52 C55 108.5(4)
C53 C52 P4 113.6(3)
C54 C52 P4 111.7(3)
C55 C52 P4 106.8(3)
C35 C36 C37 120.5(4)
C35 C36 H36 119.8
C37 C36 H36 119.8
C35 C34 C33 120.3(4)
C35 C34 H34 119.8
C33 C34 H34 119.8
C24 C22 C23 109.5(3)
C24 C22 C25 109.1(3)
C23 C22 C25 106.8(3)
C24 C22 P1 110.4(3)
C23 C22 P1 113.4(3)
C25 C22 P1 107.4(3)
C33 C47 P4 109.8(3)
C33 C47 H47A 109.7
P4 C47 H47A 109.7
C33 C47 H47B 109.7
P4 C47 H47B 109.7
H47A C47 H47B 108.2
C49 C48 C50 107.3(4)
C49 C48 C51 108.5(4)
C50 C48 C51 110.2(4)
C49 C48 P4 109.2(3)
C50 C48 P4 112.7(3)
C51 C48 P4 109.0(3)
C21 C18 C19 107.0(3)
C21 C18 C20 106.8(3)
C19 C18 C20 110.7(3)
C21 C18 P1 108.6(3)
C19 C18 P1 112.7(3)
C20 C18 P1 111.0(3)
C7 C8 P2 110.4(3)
C7 C8 H8A 109.6
P2 C8 H8A 109.6
C7 C8 H8B 109.6
P2 C8 H8B 109.6
H8A C8 H8B 108.1
C36 C35 C34 119.9(4)
C36 C35 H35 120.1
C34 C35 H35 120.1
C2 C7 C6 120.9(4)
C2 C7 C8 119.2(4)
C6 C7 C8 119.8(4)
C36 C37 C32 120.3(4)
C36 C37 C38 120.3(3)
C32 C37 C38 119.3(3)
C56 N1 C60 117.2(3)
C56 N1 Ir2 122.8(3)
C60 N1 Ir2 119.9(3)
N2 C30 C29 123.7(4)
N2 C30 H30 118.2
C29 C30 H30 118.2
N1 C56 C57 122.8(4)
N1 C56 H56 118.6
C57 C56 H56 118.6
C30 N2 C26 116.8(3)
C30 N2 Ir1 122.5(3)
C26 N2 Ir1 120.6(3)
O1 C1 Ir1 175.8(3)
N1 C60 C59 123.1(4)
N1 C60 H60 118.5
C59 C60 H60 118.5
C46 C43 C45 107.5(3)
C46 C43 C44 107.5(3)
C45 C43 C44 109.9(3)
C46 C43 P3 108.7(3)
C45 C43 P3 111.7(3)
C44 C43 P3 111.4(3)
C15 C13 C14 109.2(3)
C15 C13 C16 108.6(4)
C14 C13 C16 106.8(4)
C15 C13 P2 110.5(3)
C14 C13 P2 108.5(3)
C16 C13 P2 113.1(3)
C5 C4 C3 120.0(4)
C5 C4 H4 120.0
C3 C4 H4 120.0
C43 C46 H46A 109.5
C43 C46 H46B 109.5
H46A C46 H46B 109.5
C43 C46 H46C 109.5
H46A C46 H46C 109.5
H46B C46 H46C 109.5
C22 C25 H25A 109.5
C22 C25 H25B 109.5
H25A C25 H25B 109.5
C22 C25 H25C 109.5
H25A C25 H25C 109.5
H25B C25 H25C 109.5
C43 C44 H44A 109.5
C43 C44 H44B 109.5
H44A C44 H44B 109.5
C43 C44 H44C 109.5
H44A C44 H44C 109.5
H44B C44 H44C 109.5
C43 C45 H45A 109.5
C43 C45 H45B 109.5
H45A C45 H45B 109.5
C43 C45 H45C 109.5
H45A C45 H45C 109.5
H45B C45 H45C 109.5
N2 C26 C27 122.9(4)
N2 C26 H26 118.5
C27 C26 H26 118.5
C4 C3 C2 121.2(4)
C4 C3 C17 119.3(4)
C2 C3 C17 119.4(4)
C39 C42 H42A 109.5
C39 C42 H42B 109.5
H42A C42 H42B 109.5
C39 C42 H42C 109.5
H42A C42 H42C 109.5
H42B C42 H42C 109.5
C4 C5 C6 119.6(4)
C4 C5 H5 120.2
C6 C5 H5 120.2
C13 C14 H14A 109.5
C13 C14 H14B 109.5
H14A C14 H14B 109.5
C13 C14 H14C 109.5
H14A C14 H14C 109.5
H14B C14 H14C 109.5
F4 B1 F2 111.2(4)
F4 B1 F3 109.6(4)
F2 B1 F3 108.8(4)
F4 B1 F1 109.3(4)
F2 B1 F1 109.0(4)
F3 B1 F1 109.0(4)
C27 C28 C29 118.1(4)
C27 C28 H28 120.9
C29 C28 H28 120.9
C22 C24 H24A 109.5
C22 C24 H24B 109.5
H24A C24 H24B 109.5
C22 C24 H24C 109.5
H24A C24 H24C 109.5
H24B C24 H24C 109.5
C26 C27 C28 119.7(4)
C26 C27 H27 120.1
C28 C27 H27 120.1
C52 C53 H53A 109.5
C52 C53 H53B 109.5
H53A C53 H53B 109.5
C52 C53 H53C 109.5
H53A C53 H53C 109.5
H53B C53 H53C 109.5
C30 C29 C28 118.8(4)
C30 C29 H29 120.6
C28 C29 H29 120.6
C52 C55 H55A 109.5
C52 C55 H55B 109.5
H55A C55 H55B 109.5
C52 C55 H55C 109.5
H55A C55 H55C 109.5
H55B C55 H55C 109.5
C57 C58 C59 118.2(4)
C57 C58 H58 120.9
C59 C58 H58 120.9
C60 C59 C58 119.1(4)
C60 C59 H59 120.4
C58 C59 H59 120.4
C5 C6 C7 120.7(4)
C5 C6 H6 119.7
C7 C6 H6 119.7
C56 C57 C58 119.6(4)
C56 C57 H57 120.2
C58 C57 H57 120.2
C22 C23 H23A 109.5
C22 C23 H23B 109.5
H23A C23 H23B 109.5
C22 C23 H23C 109.5
H23A C23 H23C 109.5
H23B C23 H23C 109.5
C39 C40 H40A 109.5
C39 C40 H40B 109.5
H40A C40 H40B 109.5
C39 C40 H40C 109.5
H40A C40 H40C 109.5
H40B C40 H40C 109.5
C13 C15 H15A 109.5
C13 C15 H15B 109.5
H15A C15 H15B 109.5
C13 C15 H15C 109.5
H15A C15 H15C 109.5
H15B C15 H15C 109.5
C52 C54 H54A 109.5
C52 C54 H54B 109.5
H54A C54 H54B 109.5
C52 C54 H54C 109.5
H54A C54 H54C 109.5
H54B C54 H54C 109.5
C18 C20 H20A 109.5
C18 C20 H20B 109.5
H20A C20 H20B 109.5
C18 C20 H20C 109.5
H20A C20 H20C 109.5
H20B C20 H20C 109.5
C32 C33 C34 120.4(4)
C32 C33 C47 119.0(3)
C34 C33 C47 120.3(4)
C39 C41 H41A 109.5
C39 C41 H41B 109.5
H41A C41 H41B 109.5
C39 C41 H41C 109.5
H41A C41 H41C 109.5
H41B C41 H41C 109.5
C9 C12 H12A 109.5
C9 C12 H12B 109.5
H12A C12 H12B 109.5
C9 C12 H12C 109.5
H12A C12 H12C 109.5
H12B C12 H12C 109.5
C48 C50 H50A 109.5
C48 C50 H50B 109.5
H50A C50 H50B 109.5
C48 C50 H50C 109.5
H50A C50 H50C 109.5
H50B C50 H50C 109.5
C48 C49 H49A 109.5
C48 C49 H49B 109.5
H49A C49 H49B 109.5
C48 C49 H49C 109.5
H49A C49 H49C 109.5
H49B C49 H49C 109.5
C48 C51 H51A 109.5
C48 C51 H51B 109.5
H51A C51 H51B 109.5
C48 C51 H51C 109.5
H51A C51 H51C 109.5
H51B C51 H51C 109.5
C18 C21 H21A 109.5
C18 C21 H21B 109.5
H21A C21 H21B 109.5
C18 C21 H21C 109.5
H21A C21 H21C 109.5
H21B C21 H21C 109.5
C11 C9 C10 108.5(4)
C11 C9 C12 110.7(3)
C10 C9 C12 106.8(3)
C11 C9 P2 111.5(3)
C10 C9 P2 106.4(3)
C12 C9 P2 112.7(3)
C18 C19 H19A 109.5
C18 C19 H19B 109.5
H19A C19 H19B 109.5
C18 C19 H19C 109.5
H19A C19 H19C 109.5
H19B C19 H19C 109.5
C13 C16 H16A 109.5
C13 C16 H16B 109.5
H16A C16 H16B 109.5
C13 C16 H16C 109.5
H16A C16 H16C 109.5
H16B C16 H16C 109.5
Cl4 C62 Cl3 112.8(3)
Cl4 C62 H62A 109.0
Cl3 C62 H62A 109.0
Cl4 C62 H62B 109.0
Cl3 C62 H62B 109.0
H62A C62 H62B 107.8
F8 B2 F6 110.6(4)
F8 B2 F7 110.0(4)
F6 B2 F7 109.6(4)
F8 B2 F5 109.8(4)
F6 B2 F5 108.4(4)
F7 B2 F5 108.5(4)
C9 C10 H10A 109.5
C9 C10 H10B 109.5
H10A C10 H10B 109.5
C9 C10 H10C 109.5
H10A C10 H10C 109.5
H10B C10 H10C 109.5
C9 C11 H11A 109.5
C9 C11 H11B 109.5
H11A C11 H11B 109.5
C9 C11 H11C 109.5
H11A C11 H11C 109.5
H11B C11 H11C 109.5
Cl1 C61 Cl2 112.6(3)
Cl1 C61 H61A 109.1
Cl2 C61 H61A 109.1
Cl1 C61 H61B 109.1
Cl2 C61 H61B 109.1
H61A C61 H61B 107.8

loop_
_geom_bond_atom_site_label_1
_geom_bond_atom_site_label_2
_geom_bond_distance
Ir2 C31 1.916(4)
Ir2 C32 2.098(4)
Ir2 N1 2.225(3)
Ir2 P3 2.3541(10)
Ir2 P4 2.3672(10)
Ir2 HA 1.43(5)
Ir1 C1 1.919(5)
Ir1 C2 2.103(4)
Ir1 N2 2.234(3)
Ir1 P1 2.3630(10)
Ir1 P2 2.3650(10)
Ir1 H 1.52(4)
P4 C47 1.838(4)
P4 C52 1.884(4)
P4 C48 1.893(4)
P2 C8 1.831(5)
P2 C9 1.888(4)
P2 C13 1.889(4)
P3 C38 1.833(4)
P3 C43 1.884(4)
P3 C39 1.884(4)
P1 C17 1.828(4)
P1 C18 1.886(4)
P1 C22 1.897(4)
C31 O2 1.133(5)
C39 C42 1.540(5)
C39 C40 1.543(5)
C39 C41 1.543(6)
C2 C7 1.400(6)
C2 C3 1.414(5)
C32 C33 1.397(5)
C32 C37 1.411(5)
C17 C3 1.513(6)
C17 H17A 0.9900
C17 H17B 0.9900
C38 C37 1.507(5)
C38 H38A 0.9900
C38 H38B 0.9900
C52 C53 1.536(6)
C52 C54 1.537(6)
C52 C55 1.539(6)
C36 C35 1.374(6)
C36 C37 1.396(5)
C36 H36 0.9500
C34 C35 1.390(6)
C34 C33 1.397(5)
C34 H34 0.9500
C22 C24 1.533(6)
C22 C23 1.537(5)
C22 C25 1.543(6)
C47 C33 1.513(5)
C47 H47A 0.9900
C47 H47B 0.9900
C48 C49 1.530(7)
C48 C50 1.535(6)
C48 C51 1.544(6)
C18 C21 1.537(6)
C18 C19 1.539(6)
C18 C20 1.540(6)
C8 C7 1.513(6)
C8 H8A 0.9900
C8 H8B 0.9900
C35 H35 0.9500
C7 C6 1.401(6)
F1 B1 1.397(6)
F2 B1 1.386(6)
F3 B1 1.390(5)
N1 C56 1.347(5)
N1 C60 1.355(5)
C30 N2 1.339(5)
C30 C29 1.381(5)
C30 H30 0.9500
O1 C1 1.137(5)
C56 C57 1.383(6)
C56 H56 0.9500
N2 C26 1.355(5)
F4 B1 1.377(6)
C60 C59 1.380(6)
C60 H60 0.9500
C43 C46 1.535(6)
C43 C45 1.541(5)
C43 C44 1.551(5)
C13 C15 1.534(6)
C13 C14 1.536(6)
C13 C16 1.540(6)
C4 C5 1.386(6)
C4 C3 1.404(6)
C4 H4 0.9500
C46 H46A 0.9800
C46 H46B 0.9800
C46 H46C 0.9800
C25 H25A 0.9800
C25 H25B 0.9800
C25 H25C 0.9800
C44 H44A 0.9800
C44 H44B 0.9800
C44 H44C 0.9800
C45 H45A 0.9800
C45 H45B 0.9800
C45 H45C 0.9800
C26 C27 1.376(5)
C26 H26 0.9500
C42 H42A 0.9800
C42 H42B 0.9800
C42 H42C 0.9800
C5 C6 1.388(6)
C5 H5 0.9500
C14 H14A 0.9800
C14 H14B 0.9800
C14 H14C 0.9800
C28 C27 1.378(6)
C28 C29 1.393(6)
C28 H28 0.9500
C24 H24A 0.9800
C24 H24B 0.9800
C24 H24C 0.9800
C27 H27 0.9500
C53 H53A 0.9800
C53 H53B 0.9800
C53 H53C 0.9800
C29 H29 0.9500
C55 H55A 0.9800
C55 H55B 0.9800
C55 H55C 0.9800
C58 C57 1.384(6)
C58 C59 1.389(6)
C58 H58 0.9500
C59 H59 0.9500
C6 H6 0.9500
C57 H57 0.9500
C23 H23A 0.9800
C23 H23B 0.9800
C23 H23C 0.9800
C40 H40A 0.9800
C40 H40B 0.9800
C40 H40C 0.9800
C15 H15A 0.9800
C15 H15B 0.9800
C15 H15C 0.9800
C54 H54A 0.9800
C54 H54B 0.9800
C54 H54C 0.9800
C20 H20A 0.9800
C20 H20B 0.9800
C20 H20C 0.9800
C41 H41A 0.9800
C41 H41B 0.9800
C41 H41C 0.9800
C12 C9 1.551(6)
C12 H12A 0.9800
C12 H12B 0.9800
C12 H12C 0.9800
C50 H50A 0.9800
C50 H50B 0.9800
C50 H50C 0.9800
C49 H49A 0.9800
C49 H49B 0.9800
C49 H49C 0.9800
C51 H51A 0.9800
C51 H51B 0.9800
C51 H51C 0.9800
Cl3 C62 1.771(5)
Cl4 C62 1.753(5)
F7 B2 1.394(5)
F5 B2 1.396(6)
F6 B2 1.387(5)
F8 B2 1.375(6)
C21 H21A 0.9800
C21 H21B 0.9800
C21 H21C 0.9800
C9 C11 1.522(6)
C9 C10 1.530(6)
C19 H19A 0.9800
C19 H19B 0.9800
C19 H19C 0.9800
C16 H16A 0.9800
C16 H16B 0.9800
C16 H16C 0.9800
C62 H62A 0.9900
C62 H62B 0.9900
Cl1 C61 1.745(6)
Cl2 C61 1.763(6)
C10 H10A 0.9800
C10 H10B 0.9800
C10 H10C 0.9800
C11 H11A 0.9800
C11 H11B 0.9800
C11 H11C 0.9800
C61 H61A 0.9900
C61 H61B 0.9900
